data_1553169
loop_
_publ_author_name
'Song, Chuanling'
'Sun, Yihua'
'Wang, Jianwu'
'Chen, Hui'
'Yao, Jiannian'
'Tung, Chen-Ho'
'Xu, Zhenghu'

_publ_section_title
;
 Successive Cu/Pd transmetalation relay catalysis in stereoselective
 synthesis of tetraarylethenes
;
_journal_issue 10
_journal_name_full 'Organic Chemistry Frontiers'
_journal_page_first 1366
_journal_paper_doi 10.1039/C5QO00205B
_journal_volume 2
_journal_year 2015
_chemical_formula_moiety 'C33 H41 N O9'
_chemical_formula_sum 'C33 H41 N O9'
_chemical_formula_weight 595.67
_chemical_name_systematic 'alkyne amide'
_space_group_crystal_system monoclinic
_space_group_IT_number 14
_space_group_name_Hall '-P 2ybc'
_space_group_name_H-M_alt 'P 1 21/c 1'
_atom_sites_solution_hydrogens geom
_atom_sites_solution_primary iterative
_atom_sites_solution_secondary difmap
_audit_creation_date 2014-07-27
_audit_creation_method
;
Olex2 1.2
(compiled 2014.07.22 svn.r2960 for OlexSys, GUI svn.r4862)
;
_audit_update_record
;
2014-08-29 deposited with the CCDC.
2015-08-06 downloaded from the CCDC.
;
_cell_angle_alpha 90.00
_cell_angle_beta 101.206(3)
_cell_angle_gamma 90.00
_cell_formula_units_Z 4
_cell_length_a 9.7518(3)
_cell_length_b 17.4971(5)
_cell_length_c 20.0458(7)
_cell_measurement_reflns_used 3362
_cell_measurement_temperature 298.5(2)
_cell_measurement_theta_max 70.0530
_cell_measurement_theta_min 5.1430
_cell_volume 3355.17(19)
_computing_cell_refinement
;
CrysAlisPro, Agilent Technologies,
Version 1.171.36.32 (release 02-08-2013 CrysAlis171 .NET)
(compiled Aug  2 2013,16:46:58)
;
_computing_data_collection
;
CrysAlisPro, Agilent Technologies,
Version 1.171.36.32 (release 02-08-2013 CrysAlis171 .NET)
(compiled Aug  2 2013,16:46:58)
;
_computing_data_reduction
;
CrysAlisPro, Agilent Technologies,
Version 1.171.36.32 (release 02-08-2013 CrysAlis171 .NET)
(compiled Aug  2 2013,16:46:58)
;
_computing_molecular_graphics 'Olex2 (Dolomanov et al., 2009)'
_computing_publication_material 'Olex2 (Dolomanov et al., 2009)'
_computing_structure_refinement 'XL (Sheldrick, 2008)'
_computing_structure_solution
;
Superflip (Palatinus & Chapuis, 2007;Palatinus & van der Lee, 2008;
Palatinus et al., 2012)
;
_diffrn_ambient_temperature 298.5(2)
_diffrn_detector_area_resol_mean 16.0450
_diffrn_measured_fraction_theta_full 0.975
_diffrn_measured_fraction_theta_max 0.975
_diffrn_measurement_details
;
#__ type_ start__ end____ width___ exp.time_
  1 omega  -49.00   19.00   1.0000    5.0000
omega____ theta____ kappa____ phi______ frames
    -        0.0000  -57.0000  -60.0000 68

#__ type_ start__ end____ width___ exp.time_
  2 omega    3.00   34.00   1.0000    5.0000
omega____ theta____ kappa____ phi______ frames
    -        0.0000   57.0000  150.0000 31

#__ type_ start__ end____ width___ exp.time_
  3 omega   69.00  123.00   1.0000   20.0000
omega____ theta____ kappa____ phi______ frames
    -       54.0000   57.0000  -30.0000 54

#__ type_ start__ end____ width___ exp.time_
  4 omega  -15.00   53.00   1.0000   20.0000
omega____ theta____ kappa____ phi______ frames
    -       54.0000  -57.0000 -180.0000 68

#__ type_ start__ end____ width___ exp.time_
  5 omega   73.00  123.00   1.0000   20.0000
omega____ theta____ kappa____ phi______ frames
    -       54.0000   57.0000 -120.0000 50

#__ type_ start__ end____ width___ exp.time_
  6 omega  -13.00   63.00   1.0000   20.0000
omega____ theta____ kappa____ phi______ frames
    -       54.0000  -57.0000   90.0000 76

#__ type_ start__ end____ width___ exp.time_
  7 omega  -14.00   18.00   1.0000   20.0000
omega____ theta____ kappa____ phi______ frames
    -       54.0000  -38.0000    0.0000 32

#__ type_ start__ end____ width___ exp.time_
  8 omega   51.00   79.00   1.0000   50.0000
omega____ theta____ kappa____ phi______ frames
    -      108.0000  -38.0000   60.0000 28

#__ type_ start__ end____ width___ exp.time_
  9 omega   44.00  125.00   1.0000   50.0000
omega____ theta____ kappa____ phi______ frames
    -      108.0000  -63.0000  120.0000 81

#__ type_ start__ end____ width___ exp.time_
 10 omega   47.00   93.00   1.0000   50.0000
omega____ theta____ kappa____ phi______ frames
    -      108.0000  -25.0000 -150.0000 46

#__ type_ start__ end____ width___ exp.time_
 11 omega   49.00   86.00   1.0000   50.0000
omega____ theta____ kappa____ phi______ frames
    -      108.0000  -38.0000  -60.0000 37

#__ type_ start__ end____ width___ exp.time_
 12 omega   35.00   87.00   1.0000   50.0000
omega____ theta____ kappa____ phi______ frames
    -      108.0000  -38.0000 -180.0000 52

#__ type_ start__ end____ width___ exp.time_
 13 omega   37.00   93.00   1.0000   50.0000
omega____ theta____ kappa____ phi______ frames
    -      108.0000  -38.0000  120.0000 56

#__ type_ start__ end____ width___ exp.time_
 14 omega   34.00   83.00   1.0000   50.0000
omega____ theta____ kappa____ phi______ frames
    -      108.0000  -25.0000  -90.0000 49

#__ type_ start__ end____ width___ exp.time_
 15 omega   60.00  104.00   1.0000   50.0000
omega____ theta____ kappa____ phi______ frames
    -      108.0000  -50.0000 -120.0000 44

#__ type_ start__ end____ width___ exp.time_
 16 omega   75.00  178.00   1.0000   50.0000
omega____ theta____ kappa____ phi______ frames
    -      108.0000  -12.0000   30.0000 103

#__ type_ start__ end____ width___ exp.time_
 17 omega   34.00   66.00   1.0000   50.0000
omega____ theta____ kappa____ phi______ frames
    -      108.0000  -12.0000   30.0000 32
;
_diffrn_measurement_device_type 'SuperNova, Dual, Cu at zero, Eos'
_diffrn_measurement_method '\w scans'
_diffrn_orient_matrix_UB_11 0.0912926000
_diffrn_orient_matrix_UB_12 0.0722284000
_diffrn_orient_matrix_UB_13 0.0144470000
_diffrn_orient_matrix_UB_21 -0.0317034000
_diffrn_orient_matrix_UB_22 0.0196848000
_diffrn_orient_matrix_UB_23 -0.0763896000
_diffrn_orient_matrix_UB_31 -0.1287842000
_diffrn_orient_matrix_UB_32 0.0463253000
_diffrn_orient_matrix_UB_33 0.0099588000
_diffrn_radiation_monochromator mirror
_diffrn_radiation_type CuK\a
_diffrn_radiation_wavelength 1.54184
_diffrn_reflns_av_R_equivalents 0.0312
_diffrn_reflns_av_unetI/netI 0.0464
_diffrn_reflns_limit_h_max 6
_diffrn_reflns_limit_h_min -11
_diffrn_reflns_limit_k_max 19
_diffrn_reflns_limit_k_min -20
_diffrn_reflns_limit_l_max 23
_diffrn_reflns_limit_l_min -23
_diffrn_reflns_number 11896
_diffrn_reflns_theta_full 67.06
_diffrn_reflns_theta_max 67.06
_diffrn_reflns_theta_min 4.50
_diffrn_source 'SuperNova (Cu) X-ray Source'
_exptl_absorpt_coefficient_mu 0.704
_exptl_absorpt_correction_T_max 1.00000
_exptl_absorpt_correction_T_min 0.89885
_exptl_absorpt_correction_type multi-scan
_exptl_absorpt_process_details
;
CrysAlisPro, Agilent Technologies,
Version 1.171.36.32 (release 02-08-2013 CrysAlis171 .NET)
(compiled Aug  2 2013,16:46:58)
Empirical absorption correction using spherical harmonics,
 implemented in SCALE3 ABSPACK scaling algorithm.
;
_exptl_crystal_density_diffrn 1.179
_exptl_crystal_density_method 'not measured'
_exptl_crystal_F_000 1272
_refine_diff_density_max 0.253
_refine_diff_density_min -0.219
_refine_diff_density_rms 0.040
_refine_ls_extinction_method none
_refine_ls_goodness_of_fit_ref 1.226
_refine_ls_hydrogen_treatment constr
_refine_ls_matrix_type full
_refine_ls_number_parameters 396
_refine_ls_number_reflns 5840
_refine_ls_number_restraints 0
_refine_ls_restrained_S_all 1.226
_refine_ls_R_factor_all 0.1056
_refine_ls_R_factor_gt 0.0624
_refine_ls_shift/su_max 0.001
_refine_ls_shift/su_mean 0.000
_refine_ls_structure_factor_coef Fsqd
_refine_ls_weighting_details 'calc w=1/[\s^2^(Fo^2^)+(0.0470P)^2^+3.1076P] where P=(Fo^2^+2Fc^2^)/3'
_refine_ls_weighting_scheme calc
_refine_ls_wR_factor_gt 0.1931
_refine_ls_wR_factor_ref 0.2060
_reflns_number_gt 3562
_reflns_number_total 5840
_reflns_threshold_expression >2sigma(I)
_cod_data_source_file c5qo00205b2.cif
_cod_data_source_block xuzhenghu
_cod_original_cell_volume 3355.18(17)
_cod_database_code 1553169
_chemical_oxdiff_formula 'C H N O'
_reflns_odcompleteness_completeness 98.84
_reflns_odcompleteness_iscentric 1
_reflns_odcompleteness_theta 66.97
_olex2_refinement_description
;
1. Fixed Uiso
 At 1.2 times of:
  All C(H) groups, All C(H,H) groups
 At 1.5 times of:
  All C(H,H,H) groups
2.a Secondary CH2 refined with riding coordinates:
 C4(H4A,H4B), C12(H12A,H12B), C15(H15A,H15B), C22(H22A,H22B), C31(H31A,H31B),
 C32(H32A,H32B)
2.b Aromatic/amide H refined with riding coordinates:
 C1(H1), C5(H5), C8(H8), C10(H10), C25(H25)
2.c Idealised Me refined as rotating group:
 C2(H2A,H2B,H2C), C3(H3A,H3B,H3C), C6(H6A,H6B,H6C), C7(H7A,H7B,H7C), C9(H9A,
 H9B,H9C), C11(H11A,H11B,H11C), C13(H13A,H13B,H13C), C14(H14A,H14B,H14C)
;
_olex2_submission_special_instructions 'No special instructions were received'

loop_
_space_group_symop_id
_space_group_symop_operation_xyz
1 'x, y, z'
2 '-x, y+1/2, -z+1/2'
3 '-x, -y, -z'
4 'x, -y-1/2, z-1/2'

loop_
_atom_site_label
_atom_site_type_symbol
_atom_site_fract_x
_atom_site_fract_y
_atom_site_fract_z
_atom_site_U_iso_or_equiv
_atom_site_adp_type
_atom_site_occupancy
_atom_site_calc_flag
_atom_site_refinement_flags_posn
O2 O 0.9810(3) -0.27962(16) -0.05167(13) 0.0618(8) Uani 1 d .
O3 O 1.1311(3) -0.05531(18) -0.06201(17) 0.0730(9) Uani 1 d .
O4 O 0.9365(4) 0.03299(19) -0.15836(17) 0.0833(10) Uani 1 d .
O5 O 1.0702(4) -0.3020(2) -0.14086(15) 0.0876(11) Uani 1 d .
O6 O 0.7055(4) 0.0106(2) -0.1775(2) 0.1068(14) Uani 1 d .
O7 O 1.3136(3) -0.3919(2) -0.09714(17) 0.0822(10) Uani 1 d .
O8 O 0.9673(4) -0.27988(18) 0.17236(14) 0.0821(10) Uani 1 d .
O10 O 1.4137(4) -0.4028(2) 0.01525(19) 0.0846(10) Uani 1 d .
O11 O 1.0080(3) -0.13028(15) -0.00770(14) 0.0577(7) Uani 1 d .
N18 N 0.8598(4) -0.3797(2) 0.10949(18) 0.0697(11) Uani 1 d .
C1 C 0.6198(5) -0.2323(3) 0.0708(3) 0.0768(14) Uani 1 d .
H1 H 0.6198 -0.2803 0.0509 0.092 Uiso 1 calc R
C2 C 1.2576(5) -0.0860(3) -0.0159(3) 0.0840(15) Uani 1 d .
H2A H 1.2626 -0.1403 -0.0221 0.126 Uiso 1 calc GR
H2B H 1.2519 -0.0752 0.0304 0.126 Uiso 1 calc GR
H2C H 1.3396 -0.0623 -0.0264 0.126 Uiso 1 calc GR
C3 C 0.9050(7) 0.0950(3) -0.2068(3) 0.1017(19) Uani 1 d .
H3A H 0.8546 0.0754 -0.2493 0.153 Uiso 1 calc GR
H3B H 0.9905 0.1180 -0.2136 0.153 Uiso 1 calc GR
H3C H 0.8490 0.1325 -0.1896 0.153 Uiso 1 calc GR
C4 C 1.2678(7) -0.4889(3) 0.1777(3) 0.0946(17) Uani 1 d .
H4A H 1.3678 -0.4803 0.1850 0.114 Uiso 1 calc R
H4B H 1.2323 -0.4633 0.2138 0.114 Uiso 1 calc R
C5 C 0.6226(5) -0.0901(3) 0.1280(2) 0.0772(14) Uani 1 d .
H5 H 0.6211 -0.0420 0.1477 0.093 Uiso 1 calc R
C6 C 0.7905(5) -0.4157(3) 0.0446(2) 0.0775(14) Uani 1 d .
H6A H 0.6939 -0.4249 0.0457 0.116 Uiso 1 calc GR
H6B H 0.8358 -0.4633 0.0388 0.116 Uiso 1 calc GR
H6C H 0.7971 -0.3823 0.0074 0.116 Uiso 1 calc GR
C7 C 0.8548(8) -0.4219(3) 0.1706(3) 0.116(2) Uani 1 d .
H7A H 0.9312 -0.4066 0.2059 0.174 Uiso 1 calc GR
H7B H 0.8617 -0.4756 0.1620 0.174 Uiso 1 calc GR
H7C H 0.7680 -0.4116 0.1848 0.174 Uiso 1 calc GR
C8 C 0.5158(6) -0.2119(3) 0.1015(3) 0.0939(18) Uani 1 d .
H8 H 0.4425 -0.2455 0.1031 0.113 Uiso 1 calc R
C9 C 1.4434(6) -0.4227(3) -0.1079(3) 0.1014(19) Uani 1 d .
H9A H 1.4370 -0.4334 -0.1553 0.152 Uiso 1 calc GR
H9B H 1.4637 -0.4690 -0.0822 0.152 Uiso 1 calc GR
H9C H 1.5168 -0.3863 -0.0932 0.152 Uiso 1 calc GR
C10 C 0.5181(6) -0.1414(4) 0.1306(3) 0.0898(17) Uani 1 d .
H10 H 0.4465 -0.1278 0.1528 0.108 Uiso 1 calc R
C11 C 0.9654(7) -0.2487(4) -0.1782(3) 0.120(3) Uani 1 d .
H11A H 0.9778 -0.2444 -0.2244 0.179 Uiso 1 calc GR
H11B H 0.9769 -0.1994 -0.1569 0.179 Uiso 1 calc GR
H11C H 0.8733 -0.2676 -0.1776 0.179 Uiso 1 calc GR
C12 C 0.5690(6) -0.1694(5) -0.1455(3) 0.125(3) Uani 1 d .
H12A H 0.6044 -0.1533 -0.1852 0.150 Uiso 1 calc R
H12B H 0.6135 -0.2177 -0.1307 0.150 Uiso 1 calc R
C13 C 1.2390(8) -0.5740(4) 0.1802(3) 0.130(3) Uani 1 d .
H13A H 1.2628 -0.5984 0.1410 0.195 Uiso 1 calc GR
H13B H 1.1416 -0.5821 0.1803 0.195 Uiso 1 calc GR
H13C H 1.2943 -0.5954 0.2207 0.195 Uiso 1 calc GR
C14 C 0.3778(11) -0.2409(5) -0.2244(4) 0.193(5) Uani 1 d .
H14A H 0.4127 -0.2239 -0.2635 0.290 Uiso 1 calc GR
H14B H 0.2778 -0.2452 -0.2358 0.290 Uiso 1 calc GR
H14C H 0.4174 -0.2898 -0.2101 0.290 Uiso 1 calc GR
C15 C 0.4179(10) -0.1837(6) -0.1670(4) 0.166(4) Uani 1 d .
H15A H 0.3720 -0.1356 -0.1811 0.200 Uiso 1 calc R
H15B H 0.3820 -0.2018 -0.1280 0.200 Uiso 1 calc R
C16 C 1.0060(4) -0.0784(2) -0.0565(2) 0.0560(10) Uani 1 d .
C17 C 1.3149(5) -0.3827(2) -0.0320(3) 0.0642(11) Uani 1 d .
C18 C 0.8646(4) -0.1465(2) -0.0127(2) 0.0543(10) Uani 1 d .
C19 C 0.7785(4) -0.1047(2) -0.0630(2) 0.0540(10) Uani 1 d .
C20 C 0.8711(4) -0.0594(2) -0.0925(2) 0.0542(10) Uani 1 d .
C21 C 0.8256(5) -0.0030(2) -0.1469(2) 0.0610(11) Uani 1 d .
C22 C 0.6187(5) -0.1090(3) -0.0875(2) 0.0756(13) Uani 1 d .
H22A H 0.5849 -0.0590 -0.1038 0.091 Uiso 1 calc R
H22B H 0.5762 -0.1215 -0.0489 0.091 Uiso 1 calc R
C23 C 0.8412(4) -0.2021(2) 0.0361(2) 0.0529(10) Uani 1 d .
C24 C 0.7273(4) -0.1817(2) 0.0686(2) 0.0554(10) Uani 1 d .
C25 C 0.7271(5) -0.1097(2) 0.0969(2) 0.0631(11) Uani 1 d .
H25 H 0.7986 -0.0753 0.0944 0.076 Uiso 1 calc R
C26 C 0.9196(4) -0.2663(2) 0.05333(19) 0.0522(10) Uani 1 d .
C27 C 1.0193(4) -0.2955(2) 0.01825(19) 0.0518(9) Uani 1 d .
C28 C 1.1413(4) -0.3370(2) 0.0356(2) 0.0537(10) Uani 1 d .
C29 C 1.1845(4) -0.3471(2) -0.0261(2) 0.0569(10) Uani 1 d .
C30 C 1.0840(5) -0.3112(2) -0.0753(2) 0.0620(11) Uani 1 d .
C31 C 1.2169(5) -0.3689(2) 0.1042(2) 0.0633(11) Uani 1 d .
H31A H 1.3159 -0.3573 0.1103 0.076 Uiso 1 calc R
H31B H 1.1809 -0.3443 0.1406 0.076 Uiso 1 calc R
C32 C 1.1973(5) -0.4552(3) 0.1083(2) 0.0683(12) Uani 1 d .
H32A H 1.2361 -0.4797 0.0727 0.082 Uiso 1 calc R
H32B H 1.0981 -0.4667 0.1002 0.082 Uiso 1 calc R
C33 C 0.9163(5) -0.3093(2) 0.1167(2) 0.0589(11) Uani 1 d .

loop_
_atom_site_aniso_label
_atom_site_aniso_U_11
_atom_site_aniso_U_22
_atom_site_aniso_U_33
_atom_site_aniso_U_23
_atom_site_aniso_U_13
_atom_site_aniso_U_12
O2 0.084(2) 0.0614(17) 0.0475(15) 0.0097(13) 0.0303(14) 0.0145(15)
O3 0.0578(19) 0.076(2) 0.090(2) 0.0225(17) 0.0269(17) -0.0042(16)
O4 0.087(2) 0.077(2) 0.086(2) 0.0345(18) 0.0158(19) -0.0112(18)
O5 0.124(3) 0.097(2) 0.0558(18) 0.0208(17) 0.0497(19) 0.038(2)
O6 0.075(3) 0.124(3) 0.122(3) 0.062(3) 0.020(2) 0.016(2)
O7 0.082(2) 0.095(2) 0.081(2) 0.0078(19) 0.0442(19) 0.0221(19)
O8 0.134(3) 0.072(2) 0.0459(17) -0.0092(15) 0.0318(18) -0.014(2)
O10 0.074(2) 0.095(3) 0.089(2) 0.001(2) 0.0272(19) 0.0123(19)
O11 0.0577(17) 0.0528(15) 0.0671(17) 0.0110(13) 0.0235(14) 0.0006(13)
N18 0.105(3) 0.054(2) 0.057(2) 0.0040(17) 0.034(2) -0.016(2)
C1 0.080(3) 0.063(3) 0.098(4) -0.005(3) 0.044(3) -0.011(2)
C2 0.062(3) 0.092(4) 0.103(4) 0.014(3) 0.029(3) 0.003(3)
C3 0.136(5) 0.079(3) 0.090(4) 0.039(3) 0.021(4) -0.013(3)
C4 0.130(5) 0.084(4) 0.070(3) 0.017(3) 0.018(3) 0.014(3)
C5 0.094(4) 0.072(3) 0.073(3) -0.004(2) 0.032(3) 0.017(3)
C6 0.093(4) 0.061(3) 0.082(3) -0.013(2) 0.026(3) -0.019(3)
C7 0.187(7) 0.087(4) 0.088(4) 0.025(3) 0.061(4) -0.026(4)
C8 0.079(4) 0.093(4) 0.124(5) 0.005(4) 0.057(4) -0.012(3)
C9 0.096(4) 0.112(4) 0.113(5) 0.010(4) 0.063(4) 0.029(4)
C10 0.086(4) 0.106(4) 0.091(4) 0.008(3) 0.051(3) 0.017(3)
C11 0.194(7) 0.115(5) 0.065(3) 0.040(3) 0.061(4) 0.069(5)
C12 0.064(4) 0.214(8) 0.093(4) -0.017(5) 0.006(3) -0.038(5)
C13 0.192(8) 0.101(5) 0.103(5) 0.045(4) 0.047(5) 0.023(5)
C14 0.293(13) 0.151(8) 0.119(7) -0.016(6) 0.000(7) -0.071(8)
C15 0.184(9) 0.177(9) 0.140(7) -0.029(7) 0.035(6) -0.047(7)
C16 0.065(3) 0.045(2) 0.064(2) 0.0070(19) 0.026(2) -0.0015(19)
C17 0.070(3) 0.053(2) 0.075(3) 0.001(2) 0.028(3) -0.003(2)
C18 0.057(3) 0.050(2) 0.061(2) 0.0036(19) 0.025(2) -0.0001(19)
C19 0.054(3) 0.053(2) 0.059(2) 0.0013(19) 0.019(2) 0.0009(19)
C20 0.062(3) 0.048(2) 0.056(2) 0.0058(18) 0.022(2) 0.0037(19)
C21 0.067(3) 0.056(2) 0.064(3) 0.005(2) 0.020(2) 0.004(2)
C22 0.069(3) 0.088(3) 0.073(3) 0.013(3) 0.021(2) -0.005(3)
C23 0.063(3) 0.047(2) 0.054(2) -0.0016(18) 0.025(2) -0.0060(19)
C24 0.062(3) 0.051(2) 0.059(2) 0.0012(19) 0.025(2) -0.0028(19)
C25 0.072(3) 0.056(2) 0.066(3) -0.001(2) 0.027(2) 0.001(2)
C26 0.072(3) 0.046(2) 0.044(2) -0.0002(17) 0.0235(19) -0.0050(19)
C27 0.068(3) 0.047(2) 0.044(2) 0.0033(17) 0.0207(19) -0.0017(19)
C28 0.069(3) 0.044(2) 0.052(2) 0.0005(17) 0.019(2) -0.0050(19)
C29 0.067(3) 0.050(2) 0.060(2) 0.0039(19) 0.027(2) 0.003(2)
C30 0.078(3) 0.059(2) 0.057(2) 0.005(2) 0.034(2) 0.007(2)
C31 0.075(3) 0.062(3) 0.054(2) -0.001(2) 0.014(2) -0.002(2)
C32 0.084(3) 0.064(3) 0.058(3) 0.009(2) 0.017(2) 0.003(2)
C33 0.085(3) 0.052(2) 0.046(2) -0.0024(19) 0.027(2) -0.003(2)

loop_
_atom_type_symbol
_atom_type_description
_atom_type_scat_dispersion_real
_atom_type_scat_dispersion_imag
_atom_type_scat_source
C C 0.0181 0.0091 'International Tables Vol C Tables 4.2.6.8 and 6.1.1.4'
H H 0.0000 0.0000 'International Tables Vol C Tables 4.2.6.8 and 6.1.1.4'
N N 0.0311 0.0180 'International Tables Vol C Tables 4.2.6.8 and 6.1.1.4'
O O 0.0492 0.0322 'International Tables Vol C Tables 4.2.6.8 and 6.1.1.4'

loop_
_geom_angle_atom_site_label_1
_geom_angle_atom_site_label_2
_geom_angle_atom_site_label_3
_geom_angle
C30 O2 C27 101.7(3)
C16 O3 C2 120.5(3)
C21 O4 C3 113.8(4)
C30 O5 C11 120.9(3)
C17 O7 C9 111.0(4)
C16 O11 C18 102.2(3)
C7 N18 C6 116.3(4)
C33 N18 C6 126.2(4)
C33 N18 C7 117.3(4)
C8 C1 H1 120.2
C8 C1 C24 119.6(5)
C24 C1 H1 120.2
O3 C2 H2A 109.5
O3 C2 H2B 109.5
O3 C2 H2C 109.5
H2A C2 H2B 109.5
H2A C2 H2C 109.5
H2B C2 H2C 109.5
O4 C3 H3A 109.5
O4 C3 H3B 109.5
O4 C3 H3C 109.5
H3A C3 H3B 109.5
H3A C3 H3C 109.5
H3B C3 H3C 109.5
H4A C4 H4B 108.1
C13 C4 H4A 109.5
C13 C4 H4B 109.5
C13 C4 C32 110.5(5)
C32 C4 H4A 109.5
C32 C4 H4B 109.5
C10 C5 H5 120.3
C25 C5 H5 120.3
C25 C5 C10 119.3(5)
N18 C6 H6A 109.5
N18 C6 H6B 109.5
N18 C6 H6C 109.5
H6A C6 H6B 109.5
H6A C6 H6C 109.5
H6B C6 H6C 109.5
N18 C7 H7A 109.5
N18 C7 H7B 109.5
N18 C7 H7C 109.5
H7A C7 H7B 109.5
H7A C7 H7C 109.5
H7B C7 H7C 109.5
C1 C8 H8 120.4
C1 C8 C10 119.2(5)
C10 C8 H8 120.4
O7 C9 H9A 109.5
O7 C9 H9B 109.5
O7 C9 H9C 109.5
H9A C9 H9B 109.5
H9A C9 H9C 109.5
H9B C9 H9C 109.5
C5 C10 H10 119.0
C8 C10 C5 122.0(5)
C8 C10 H10 119.0
O5 C11 H11A 109.5
O5 C11 H11B 109.5
O5 C11 H11C 109.5
H11A C11 H11B 109.5
H11A C11 H11C 109.5
H11B C11 H11C 109.5
H12A C12 H12B 107.1
C15 C12 H12A 107.7
C15 C12 H12B 107.7
C15 C12 C22 118.5(6)
C22 C12 H12A 107.7
C22 C12 H12B 107.7
C4 C13 H13A 109.5
C4 C13 H13B 109.5
C4 C13 H13C 109.5
H13A C13 H13B 109.5
H13A C13 H13C 109.5
H13B C13 H13C 109.5
H14A C14 H14B 109.5
H14A C14 H14C 109.5
H14B C14 H14C 109.5
C15 C14 H14A 109.5
C15 C14 H14B 109.5
C15 C14 H14C 109.5
C12 C15 C14 115.5(8)
C12 C15 H15A 108.4
C12 C15 H15B 108.4
C14 C15 H15A 108.4
C14 C15 H15B 108.4
H15A C15 H15B 107.5
O3 C16 O11 113.1(4)
O3 C16 C20 132.4(4)
O11 C16 C20 114.5(3)
O7 C17 C29 107.3(4)
O10 C17 O7 124.8(4)
O10 C17 C29 128.0(4)
O11 C18 C23 112.0(3)
C19 C18 O11 113.4(3)
C19 C18 C23 134.6(4)
C18 C19 C20 104.7(3)
C18 C19 C22 129.5(4)
C20 C19 C22 125.7(4)
C16 C20 C21 130.8(4)
C19 C20 C16 105.1(3)
C19 C20 C21 124.0(4)
O4 C21 C20 108.2(4)
O6 C21 O4 123.7(4)
O6 C21 C20 128.1(4)
C12 C22 H22A 108.6
C12 C22 H22B 108.6
C19 C22 C12 114.5(4)
C19 C22 H22A 108.6
C19 C22 H22B 108.6
H22A C22 H22B 107.6
C18 C23 C24 112.4(3)
C26 C23 C18 125.3(3)
C26 C23 C24 122.3(3)
C1 C24 C23 120.9(4)
C1 C24 C25 120.7(4)
C25 C24 C23 118.4(4)
C5 C25 C24 119.1(4)
C5 C25 H25 120.4
C24 C25 H25 120.4
C23 C26 C27 125.6(3)
C23 C26 C33 122.1(3)
C27 C26 C33 112.1(3)
C26 C27 O2 110.6(3)
C28 C27 O2 113.9(3)
C28 C27 C26 135.5(4)
C27 C28 C29 103.8(4)
C27 C28 C31 131.2(4)
C29 C28 C31 125.0(4)
C28 C29 C17 123.5(4)
C28 C29 C30 106.1(4)
C30 C29 C17 130.1(4)
O2 C30 C29 114.5(3)
O5 C30 O2 112.1(4)
O5 C30 C29 133.4(4)
C28 C31 H31A 109.4
C28 C31 H31B 109.4
H31A C31 H31B 108.0
C32 C31 C28 111.4(4)
C32 C31 H31A 109.4
C32 C31 H31B 109.4
C4 C32 H32A 109.0
C4 C32 H32B 109.0
C31 C32 C4 112.8(4)
C31 C32 H32A 109.0
C31 C32 H32B 109.0
H32A C32 H32B 107.8
O8 C33 N18 124.0(4)
O8 C33 C26 119.2(4)
N18 C33 C26 116.8(4)

loop_
_geom_bond_atom_site_label_1
_geom_bond_atom_site_label_2
_geom_bond_distance
O2 C27 1.406(4)
O2 C30 1.312(5)
O3 C2 1.490(6)
O3 C16 1.311(5)
O4 C3 1.448(5)
O4 C21 1.310(5)
O5 C11 1.476(6)
O5 C30 1.305(5)
O6 C21 1.235(5)
O7 C9 1.430(5)
O7 C17 1.314(5)
O8 C33 1.242(5)
O10 C17 1.262(6)
O11 C16 1.331(4)
O11 C18 1.411(5)
N18 C6 1.484(6)
N18 C7 1.440(6)
N18 C33 1.345(5)
C1 H1 0.9300
C1 C8 1.333(6)
C1 C24 1.379(6)
C2 H2A 0.9600
C2 H2B 0.9600
C2 H2C 0.9600
C3 H3A 0.9600
C3 H3B 0.9600
C3 H3C 0.9600
C4 H4A 0.9700
C4 H4B 0.9700
C4 C13 1.518(8)
C4 C32 1.545(6)
C5 H5 0.9300
C5 C10 1.367(7)
C5 C25 1.338(6)
C6 H6A 0.9600
C6 H6B 0.9600
C6 H6C 0.9600
C7 H7A 0.9600
C7 H7B 0.9600
C7 H7C 0.9600
C8 H8 0.9300
C8 C10 1.363(7)
C9 H9A 0.9600
C9 H9B 0.9600
C9 H9C 0.9600
C10 H10 0.9300
C11 H11A 0.9600
C11 H11B 0.9600
C11 H11C 0.9600
C12 H12A 0.9700
C12 H12B 0.9700
C12 C15 1.474(9)
C12 C22 1.575(8)
C13 H13A 0.9600
C13 H13B 0.9600
C13 H13C 0.9600
C14 H14A 0.9600
C14 H14B 0.9600
C14 H14C 0.9600
C14 C15 1.517(10)
C15 H15A 0.9700
C15 H15B 0.9700
C16 C20 1.412(6)
C17 C29 1.442(6)
C18 C19 1.388(5)
C18 C23 1.430(5)
C19 C20 1.414(5)
C19 C22 1.542(6)
C20 C21 1.473(6)
C22 H22A 0.9700
C22 H22B 0.9700
C23 C24 1.438(5)
C23 C26 1.364(5)
C24 C25 1.382(6)
C25 H25 0.9300
C26 C27 1.402(5)
C26 C33 1.482(5)
C27 C28 1.379(6)
C28 C29 1.393(5)
C28 C31 1.534(6)
C29 C30 1.398(6)
C31 H31A 0.9700
C31 H31B 0.9700
C31 C32 1.527(6)
C32 H32A 0.9700
C32 H32B 0.9700

loop_
_geom_torsion_atom_site_label_1
_geom_torsion_atom_site_label_2
_geom_torsion_atom_site_label_3
_geom_torsion_atom_site_label_4
_geom_torsion
O2 C27 C28 C29 0.9(4)
O2 C27 C28 C31 -177.4(4)
O3 C16 C20 C19 179.1(4)
O3 C16 C20 C21 -4.0(8)
O7 C17 C29 C28 171.9(4)
O7 C17 C29 C30 -14.0(6)
O10 C17 C29 C28 -7.5(7)
O10 C17 C29 C30 166.5(5)
O11 C16 C20 C19 -0.1(5)
O11 C16 C20 C21 176.8(4)
O11 C18 C19 C20 0.4(5)
O11 C18 C19 C22 175.8(4)
O11 C18 C23 C24 136.1(4)
O11 C18 C23 C26 -41.3(6)
C1 C8 C10 C5 1.4(10)
C1 C24 C25 C5 1.6(7)
C2 O3 C16 O11 -0.7(6)
C2 O3 C16 C20 -179.9(4)
C3 O4 C21 O6 4.7(7)
C3 O4 C21 C20 -174.9(4)
C6 N18 C33 O8 176.3(4)
C6 N18 C33 C26 -5.1(7)
C7 N18 C33 O8 2.0(7)
C7 N18 C33 C26 -179.5(5)
C8 C1 C24 C23 179.7(5)
C8 C1 C24 C25 -1.1(8)
C9 O7 C17 O10 -4.1(7)
C9 O7 C17 C29 176.4(4)
C10 C5 C25 C24 -0.5(7)
C11 O5 C30 O2 11.5(7)
C11 O5 C30 C29 -168.6(5)
C13 C4 C32 C31 177.2(5)
C15 C12 C22 C19 173.5(6)
C16 O11 C18 C19 -0.5(4)
C16 O11 C18 C23 -179.9(3)
C16 C20 C21 O4 -1.5(6)
C16 C20 C21 O6 178.9(5)
C17 C29 C30 O2 -175.3(4)
C17 C29 C30 O5 4.7(9)
C18 O11 C16 O3 -179.0(3)
C18 O11 C16 C20 0.4(4)
C18 C19 C20 C16 -0.2(4)
C18 C19 C20 C21 -177.4(4)
C18 C19 C22 C12 -88.0(6)
C18 C23 C24 C1 127.8(5)
C18 C23 C24 C25 -51.4(5)
C18 C23 C26 C27 -12.0(7)
C18 C23 C26 C33 162.2(4)
C19 C18 C23 C24 -43.2(6)
C19 C18 C23 C26 139.4(5)
C19 C20 C21 O4 174.9(4)
C19 C20 C21 O6 -4.7(7)
C20 C19 C22 C12 86.5(6)
C22 C12 C15 C14 178.4(7)
C22 C19 C20 C16 -175.8(4)
C22 C19 C20 C21 7.0(7)
C23 C18 C19 C20 179.7(4)
C23 C18 C19 C22 -4.9(8)
C23 C24 C25 C5 -179.3(4)
C23 C26 C27 O2 -31.7(6)
C23 C26 C27 C28 150.3(5)
C23 C26 C33 O8 -68.9(6)
C23 C26 C33 N18 112.4(5)
C24 C1 C8 C10 -0.3(9)
C24 C23 C26 C27 170.9(4)
C24 C23 C26 C33 -14.9(6)
C25 C5 C10 C8 -1.0(9)
C26 C23 C24 C1 -54.8(6)
C26 C23 C24 C25 126.1(5)
C26 C27 C28 C29 178.8(4)
C26 C27 C28 C31 0.5(8)
C27 O2 C30 O5 -179.1(4)
C27 O2 C30 C29 0.9(5)
C27 C26 C33 O8 106.0(5)
C27 C26 C33 N18 -72.6(5)
C27 C28 C29 C17 175.0(4)
C27 C28 C29 C30 -0.3(4)
C27 C28 C31 C32 105.1(5)
C28 C29 C30 O2 -0.4(5)
C28 C29 C30 O5 179.6(5)
C28 C31 C32 C4 -177.9(4)
C29 C28 C31 C32 -72.9(5)
C30 O2 C27 C26 -179.6(3)
C30 O2 C27 C28 -1.2(4)
C31 C28 C29 C17 -6.6(6)
C31 C28 C29 C30 178.1(4)
C33 C26 C27 O2 153.5(3)
C33 C26 C27 C28 -24.4(7)
